data_2227075
loop_
_publ_author_name
'Shahwar, Durre'
'Tahir, M. Nawaz'
'Ahmad, Naeem'
'Raza, Muhammad Asam'
'Khan, Muhammad Akmal'

_publ_section_title
;
 2-Benzoyl-2<i>H</i>-1,4-benzothiazin-3(4<i>H</i>)-one
;
_journal_coeditor_code SI2280
_journal_issue 8
_journal_name_full 'Acta Crystallographica Section E'
_journal_page_first o2145
_journal_paper_doi 10.1107/S1600536810029582
_journal_volume 66
_journal_year 2010
_chemical_formula_iupac 'C15 H11 N O2 S'
_chemical_formula_moiety 'C15 H11 N O2 S'
_chemical_formula_sum 'C15 H11 N O2 S'
_chemical_formula_weight 269.31
_chemical_name_systematic
;
2-Benzoyl-2<i>H</i>-1,4-benzothiazin-3(4<i>H</i>)-one
;
_space_group_IT_number 14
_symmetry_cell_setting monoclinic
_symmetry_space_group_name_Hall '-P 2yn'
_symmetry_space_group_name_H-M 'P 1 21/n 1'
_atom_sites_solution_hydrogens geom
_atom_sites_solution_primary direct
_atom_sites_solution_secondary difmap
_audit_creation_method SHELXL-97
_cell_angle_alpha 90
_cell_angle_beta 114.6690(10)
_cell_angle_gamma 90
_cell_formula_units_Z 4
_cell_length_a 9.1323(3)
_cell_length_b 15.2893(4)
_cell_length_c 10.5214(4)
_cell_measurement_reflns_used 2064
_cell_measurement_temperature 296(2)
_cell_measurement_theta_max 25.25
_cell_measurement_theta_min 3.41
_cell_volume 1334.99(8)
_computing_cell_refinement 'SAINT (Bruker, 2009)'
_computing_data_collection 'APEX2 (Bruker, 2009)'
_computing_data_reduction 'SAINT (Bruker, 2009)'
_computing_molecular_graphics 'ORTEP-3 for Windows (Farrugia, 1997) and PLATON (Spek, 2009)'
_computing_publication_material
;
WinGX (Farrugia, 1999) and PLATON (Spek, 2009)
;
_computing_structure_refinement 'SHELXL97 (Sheldrick, 2008)'
_computing_structure_solution 'SHELXS97 (Sheldrick, 2008)'
_diffrn_ambient_temperature 296(2)
_diffrn_detector_area_resol_mean 8.10
_diffrn_measured_fraction_theta_full 0.990
_diffrn_measured_fraction_theta_max 0.990
_diffrn_measurement_device_type 'Bruker Kappa APEXII CCD'
_diffrn_measurement_method \w
_diffrn_radiation_monochromator graphite
_diffrn_radiation_source 'fine-focus sealed tube'
_diffrn_radiation_type MoK\a
_diffrn_radiation_wavelength 0.71073
_diffrn_reflns_av_R_equivalents 0.0231
_diffrn_reflns_av_sigmaI/netI 0.0192
_diffrn_reflns_limit_h_max 10
_diffrn_reflns_limit_h_min -10
_diffrn_reflns_limit_k_max 18
_diffrn_reflns_limit_k_min -18
_diffrn_reflns_limit_l_max 12
_diffrn_reflns_limit_l_min -12
_diffrn_reflns_number 10387
_diffrn_reflns_theta_full 25.25
_diffrn_reflns_theta_max 25.25
_diffrn_reflns_theta_min 3.41
_diffrn_standards_number 0
_exptl_absorpt_coefficient_mu 0.238
_exptl_absorpt_correction_T_max 0.950
_exptl_absorpt_correction_T_min 0.939
_exptl_absorpt_correction_type multi-scan
_exptl_absorpt_process_details '(SADABS; Bruker, 2005)'
_exptl_crystal_colour 'light yellow'
_exptl_crystal_density_diffrn 1.340
_exptl_crystal_density_method 'not measured'
_exptl_crystal_description plate
_exptl_crystal_F_000 560
_exptl_crystal_size_max 0.25
_exptl_crystal_size_mid 0.20
_exptl_crystal_size_min 0.10
_refine_diff_density_max 0.291
_refine_diff_density_min -0.408
_refine_ls_goodness_of_fit_ref 1.042
_refine_ls_hydrogen_treatment constr
_refine_ls_matrix_type full
_refine_ls_number_parameters 172
_refine_ls_number_reflns 2399
_refine_ls_number_restraints 0
_refine_ls_restrained_S_all 1.042
_refine_ls_R_factor_all 0.0456
_refine_ls_R_factor_gt 0.0379
_refine_ls_shift/su_max 0.000
_refine_ls_shift/su_mean 0.000
_refine_ls_structure_factor_coef Fsqd
_refine_ls_weighting_details 'w=1/[\s^2^(Fo^2^)+(0.0460P)^2^+0.5415P] where P=(Fo^2^+2Fc^2^)/3'
_refine_ls_weighting_scheme calc
_refine_ls_wR_factor_gt 0.0961
_refine_ls_wR_factor_ref 0.1033
_reflns_number_gt 2064
_reflns_number_total 2399
_reflns_threshold_expression I>2\s(I)
_cod_data_source_file si2280.cif
_cod_data_source_block I
_cod_original_sg_symbol_H-M 'P 21/n'
_cod_database_code 2227075
_cod_database_fobs_code 2227075

loop_
_symmetry_equiv_pos_site_id
_symmetry_equiv_pos_as_xyz
1 x,y,z
2 1/2-x,1/2+y,1/2-z
3 -x,-y,-z
4 1/2+x,1/2-y,1/2+z

loop_
_atom_site_aniso_label
_atom_site_aniso_U_11
_atom_site_aniso_U_22
_atom_site_aniso_U_33
_atom_site_aniso_U_12
_atom_site_aniso_U_13
_atom_site_aniso_U_23
S1 0.0689(4) 0.0489(3) 0.0425(3) 0.0067(2) 0.0251(2) 0.0100(2)
O1 0.0513(8) 0.0588(8) 0.0406(7) 0.0149(6) -0.0005(6) -0.0002(6)
O2 0.0459(7) 0.0373(7) 0.1062(12) 0.0049(6) 0.0402(8) 0.0184(7)
N1 0.0378(7) 0.0277(7) 0.0595(9) 0.0014(6) 0.0196(7) 0.0057(6)
C1 0.0436(9) 0.0314(8) 0.0425(9) -0.0020(7) 0.0157(7) 0.0031(7)
C2 0.0540(11) 0.0365(9) 0.0502(10) 0.0051(8) 0.0103(9) 0.0046(8)
C3 0.0762(15) 0.0488(12) 0.0743(14) 0.0220(11) 0.0149(12) 0.0147(11)
C4 0.112(2) 0.0438(12) 0.0907(18) 0.0277(13) 0.0407(16) 0.0041(12)
C5 0.114(2) 0.0478(12) 0.0713(15) 0.0101(13) 0.0334(14) -0.0125(11)
C6 0.0721(13) 0.0466(11) 0.0477(10) 0.0033(10) 0.0163(10) -0.0022(8)
C7 0.0359(9) 0.0358(9) 0.0365(8) -0.0010(7) 0.0119(7) 0.0046(7)
C8 0.0334(8) 0.0314(8) 0.0388(8) 0.0014(6) 0.0092(7) 0.0035(6)
C9 0.0354(9) 0.0310(8) 0.0513(10) -0.0004(7) 0.0154(7) 0.0032(7)
C10 0.0412(9) 0.0362(9) 0.0468(9) -0.0054(7) 0.0220(7) -0.0101(7)
C11 0.0581(11) 0.0420(10) 0.0508(10) -0.0057(8) 0.0326(9) -0.0062(8)
C12 0.0860(17) 0.0564(13) 0.0891(16) -0.0114(11) 0.0645(14) -0.0042(11)
C13 0.0770(16) 0.0757(16) 0.113(2) -0.0253(13) 0.0704(16) -0.0254(15)
C14 0.0474(11) 0.0784(16) 0.0876(16) -0.0081(10) 0.0398(11) -0.0316(13)
C15 0.0437(10) 0.0492(10) 0.0607(11) 0.0002(8) 0.0239(9) -0.0144(9)

loop_
_atom_site_type_symbol
_atom_site_label
_atom_site_fract_x
_atom_site_fract_y
_atom_site_fract_z
_atom_site_U_iso_or_equiv
_atom_site_thermal_displace_type
_atom_site_calc_flag
_atom_site_refinement_flags
_atom_site_occupancy
S S1 -0.02233(6) 0.25059(3) 0.25961(5) 0.0528(2) Uani . . 1.000
O O1 0.07429(16) 0.26350(9) 0.61431(13) 0.0569(4) Uani . . 1.000
O O2 -0.15131(15) 0.08259(8) 0.46234(17) 0.0603(5) Uani . . 1.000
N N1 0.08715(16) 0.09439(9) 0.45062(15) 0.0419(4) Uani . . 1.000
C C1 -0.1244(2) 0.36835(10) 0.49255(17) 0.0399(5) Uani . . 1.000
C C2 -0.2555(2) 0.39269(12) 0.3713(2) 0.0508(6) Uani . . 1.000
C C3 -0.3331(3) 0.47100(14) 0.3657(3) 0.0720(8) Uani . . 1.000
C C4 -0.2798(3) 0.52592(15) 0.4793(3) 0.0827(10) Uani . . 1.000
C C5 -0.1488(3) 0.50307(15) 0.5989(3) 0.0795(9) Uani . . 1.000
C C6 -0.0712(3) 0.42488(13) 0.6065(2) 0.0584(7) Uani . . 1.000
C C7 -0.04028(19) 0.28361(10) 0.50775(16) 0.0372(5) Uani . . 1.000
C C8 -0.09851(19) 0.21947(10) 0.38628(16) 0.0365(5) Uani . . 1.000
C C9 -0.05515(19) 0.12647(10) 0.43619(18) 0.0401(5) Uani . . 1.000
C C10 0.2099(2) 0.13817(11) 0.42926(18) 0.0402(5) Uani . . 1.000
C C11 0.1776(2) 0.21359(12) 0.34898(19) 0.0470(6) Uani . . 1.000
C C12 0.3019(3) 0.25556(14) 0.3316(3) 0.0678(9) Uani . . 1.000
C C13 0.4547(3) 0.22130(18) 0.3895(3) 0.0782(10) Uani . . 1.000
C C14 0.4862(3) 0.14499(16) 0.4662(3) 0.0672(8) Uani . . 1.000
C C15 0.3646(2) 0.10353(13) 0.4873(2) 0.0505(6) Uani . . 1.000
H H1 0.10555 0.04056 0.47600 0.0503 Uiso . . 1.000
H H2 -0.29116 0.35614 0.29359 0.0609 Uiso . . 1.000
H H3 -0.42186 0.48663 0.28466 0.0864 Uiso . . 1.000
H H4 -0.33252 0.57860 0.47507 0.0992 Uiso . . 1.000
H H5 -0.11211 0.54072 0.67529 0.0952 Uiso . . 1.000
H H6 0.01709 0.40971 0.68826 0.0701 Uiso . . 1.000
H H8 -0.21632 0.22331 0.34039 0.0439 Uiso . . 1.000
H H12 0.28195 0.30724 0.28049 0.0813 Uiso . . 1.000
H H13 0.53768 0.24977 0.37689 0.0939 Uiso . . 1.000
H H14 0.58965 0.12159 0.50366 0.0807 Uiso . . 1.000
H H15 0.38578 0.05252 0.54010 0.0606 Uiso . . 1.000

loop_
_atom_type_symbol
_atom_type_description
_atom_type_scat_dispersion_real
_atom_type_scat_dispersion_imag
_atom_type_scat_source
C C 0.0033 0.0016 'International Tables Vol C Tables 4.2.6.8 and 6.1.1.4'
H H 0.0000 0.0000 'International Tables Vol C Tables 4.2.6.8 and 6.1.1.4'
N N 0.0061 0.0033 'International Tables Vol C Tables 4.2.6.8 and 6.1.1.4'
O O 0.0106 0.0060 'International Tables Vol C Tables 4.2.6.8 and 6.1.1.4'
S S 0.1246 0.1234 'International Tables Vol C Tables 4.2.6.8 and 6.1.1.4'

loop_
_geom_angle_atom_site_label_1
_geom_angle_atom_site_label_2
_geom_angle_atom_site_label_3
_geom_angle_site_symmetry_1
_geom_angle_site_symmetry_2
_geom_angle_site_symmetry_3
_geom_angle
_geom_angle_publ_flag
C8 S1 C11 . . . 98.87(9) no
C9 N1 C10 . . . 127.66(14) no
C10 N1 H1 . . . 116.00 no
C9 N1 H1 . . . 116.00 no
C2 C1 C7 . . . 122.95(15) no
C2 C1 C6 . . . 118.88(17) no
C6 C1 C7 . . . 118.16(16) no
C1 C2 C3 . . . 120.18(19) no
C2 C3 C4 . . . 120.3(2) no
C3 C4 C5 . . . 120.0(2) no
C4 C5 C6 . . . 120.4(2) no
C1 C6 C5 . . . 120.3(2) no
O1 C7 C1 . . . 122.07(15) no
O1 C7 C8 . . . 118.58(15) no
C1 C7 C8 . . . 119.35(14) no
S1 C8 C7 . . . 110.07(12) no
C7 C8 C9 . . . 111.48(13) no
S1 C8 C9 . . . 112.26(12) no
O2 C9 C8 . . . 119.05(16) no
N1 C9 C8 . . . 119.09(15) no
O2 C9 N1 . . . 121.86(15) no
C11 C10 C15 . . . 120.25(18) no
N1 C10 C11 . . . 120.91(17) no
N1 C10 C15 . . . 118.82(16) no
C10 C11 C12 . . . 119.31(19) no
S1 C11 C10 . . . 120.12(15) no
S1 C11 C12 . . . 120.40(16) no
C11 C12 C13 . . . 120.2(2) no
C12 C13 C14 . . . 120.5(3) no
C13 C14 C15 . . . 120.0(3) no
C10 C15 C14 . . . 119.7(2) no
C1 C2 H2 . . . 120.00 no
C3 C2 H2 . . . 120.00 no
C2 C3 H3 . . . 120.00 no
C4 C3 H3 . . . 120.00 no
C3 C4 H4 . . . 120.00 no
C5 C4 H4 . . . 120.00 no
C4 C5 H5 . . . 120.00 no
C6 C5 H5 . . . 120.00 no
C1 C6 H6 . . . 120.00 no
C5 C6 H6 . . . 120.00 no
S1 C8 H8 . . . 108.00 no
C7 C8 H8 . . . 108.00 no
C9 C8 H8 . . . 108.00 no
C11 C12 H12 . . . 120.00 no
C13 C12 H12 . . . 120.00 no
C12 C13 H13 . . . 120.00 no
C14 C13 H13 . . . 120.00 no
C13 C14 H14 . . . 120.00 no
C15 C14 H14 . . . 120.00 no
C10 C15 H15 . . . 120.00 no
C14 C15 H15 . . . 120.00 no

loop_
_geom_bond_atom_site_label_1
_geom_bond_atom_site_label_2
_geom_bond_site_symmetry_1
_geom_bond_site_symmetry_2
_geom_bond_distance
_geom_bond_publ_flag
S1 C8 . . 1.8057(18) no
S1 C11 . . 1.762(2) no
O1 C7 . . 1.211(2) no
O2 C9 . . 1.224(2) no
N1 C9 . . 1.337(2) no
N1 C10 . . 1.402(2) no
N1 H1 . . 0.8600 no
C1 C6 . . 1.391(3) no
C1 C7 . . 1.481(2) no
C1 C2 . . 1.387(3) no
C2 C3 . . 1.380(3) no
C3 C4 . . 1.373(4) no
C4 C5 . . 1.371(4) no
C5 C6 . . 1.375(3) no
C7 C8 . . 1.520(2) no
C8 C9 . . 1.510(2) no
C10 C15 . . 1.389(3) no
C10 C11 . . 1.386(2) no
C11 C12 . . 1.381(3) no
C12 C13 . . 1.372(4) no
C13 C14 . . 1.379(4) no
C14 C15 . . 1.375(4) no
C2 H2 . . 0.9300 no
C3 H3 . . 0.9300 no
C4 H4 . . 0.9300 no
C5 H5 . . 0.9300 no
C6 H6 . . 0.9300 no
C8 H8 . . 0.9800 no
C12 H12 . . 0.9300 no
C13 H13 . . 0.9300 no
C14 H14 . . 0.9300 no
C15 H15 . . 0.9300 no

loop_
_geom_contact_atom_site_label_1
_geom_contact_atom_site_label_2
_geom_contact_distance
_geom_contact_site_symmetry_1
_geom_contact_site_symmetry_2
_geom_contact_publ_flag
S1 O1 3.4635(14) . . no
S1 N1 3.0108(15) . . no
S1 C2 3.567(2) . . no
S1 C15 3.432(2) . 4_454 no
S1 O1 3.3545(16) . 4_454 no
S1 C14 3.505(3) . 4_454 no
S1 H2 3.0800 . . no
O1 S1 3.4635(14) . . no
O1 N1 3.136(2) . . no
O1 C10 3.318(2) . . no
O1 C11 3.386(2) . . no
O1 S1 3.3545(16) . 4_555 no
O1 C8 3.170(2) . 4_555 no
O2 N1 2.8383(19) . 3_556 no
O1 H6 2.4900 . . no
O1 H8 2.3600 . 4_555 no
O1 H2 2.5500 . 4_555 no
O2 H14 2.6500 . 1_455 no
O2 H1 1.9800 . 3_556 no
N1 S1 3.0108(15) . . no
N1 O1 3.136(2) . . no
N1 O2 2.8383(19) . 3_556 no
N1 H3 2.8300 . 2_445 no
C2 S1 3.567(2) . . no
C7 C10 3.524(3) . . no
C8 O1 3.170(2) . 4_454 no
C10 O1 3.318(2) . . no
C10 C7 3.524(3) . . no
C11 O1 3.386(2) . . no
C14 S1 3.505(3) . 4_555 no
C15 S1 3.432(2) . 4_555 no
C2 H8 2.6500 . . no
C2 H13 2.9000 . 1_455 no
C8 H2 2.6400 . . no
C9 H1 2.8200 . 3_556 no
C9 H3 3.1000 . 2_445 no
H1 H15 2.3700 . . no
H1 O2 1.9800 . 3_556 no
H1 C9 2.8200 . 3_556 no
H1 H1 2.5100 . 3_556 no
H2 S1 3.0800 . . no
H2 C8 2.6400 . . no
H2 H8 2.1300 . . no
H2 O1 2.5500 . 4_454 no
H3 N1 2.8300 . 2_455 no
H3 C9 3.1000 . 2_455 no
H6 O1 2.4900 . . no
H8 C2 2.6500 . . no
H8 H2 2.1300 . . no
H8 H13 2.4700 . 1_455 no
H8 O1 2.3600 . 4_454 no
H13 C2 2.9000 . 1_655 no
H13 H8 2.4700 . 1_655 no
H14 O2 2.6500 . 1_655 no
H15 H1 2.3700 . . no

loop_
_geom_hbond_atom_site_label_D
_geom_hbond_atom_site_label_H
_geom_hbond_atom_site_label_A
_geom_hbond_site_symmetry_A
_geom_hbond_distance_DH
_geom_hbond_distance_HA
_geom_hbond_distance_DA
_geom_hbond_angle_DHA
_geom_hbond_publ_flag
N1 H1 O2 3_556 0.86 1.98 2.8383(19) 179 yes
C2 H2 O1 4_454 0.93 2.55 3.453(2) 165 yes
C8 H8 O1 4_454 0.98 2.36 3.170(2) 140 yes

loop_
_geom_torsion_atom_site_label_1
_geom_torsion_atom_site_label_2
_geom_torsion_atom_site_label_3
_geom_torsion_atom_site_label_4
_geom_torsion_site_symmetry_1
_geom_torsion_site_symmetry_2
_geom_torsion_site_symmetry_3
_geom_torsion_site_symmetry_4
_geom_torsion
_geom_torsion_publ_flag
C11 S1 C8 C7 . . . . 76.58(13) no
C11 S1 C8 C9 . . . . -48.23(14) no
C8 S1 C11 C10 . . . . 35.41(16) no
C8 S1 C11 C12 . . . . -149.38(18) no
C10 N1 C9 O2 . . . . -177.54(17) no
C10 N1 C9 C8 . . . . 2.4(3) no
C9 N1 C10 C11 . . . . -20.1(3) no
C9 N1 C10 C15 . . . . 161.39(17) no
C6 C1 C2 C3 . . . . -1.3(3) no
C7 C1 C2 C3 . . . . 177.2(2) no
C2 C1 C6 C5 . . . . 0.7(3) no
C7 C1 C6 C5 . . . . -177.9(2) no
C2 C1 C7 O1 . . . . 179.82(18) no
C2 C1 C7 C8 . . . . -0.1(3) no
C6 C1 C7 O1 . . . . -1.7(3) no
C6 C1 C7 C8 . . . . 178.41(19) no
C1 C2 C3 C4 . . . . 0.9(4) no
C2 C3 C4 C5 . . . . 0.1(4) no
C3 C4 C5 C6 . . . . -0.7(4) no
C4 C5 C6 C1 . . . . 0.3(4) no
O1 C7 C8 S1 . . . . -99.48(17) no
O1 C7 C8 C9 . . . . 25.8(2) no
C1 C7 C8 S1 . . . . 80.43(18) no
C1 C7 C8 C9 . . . . -154.32(16) no
S1 C8 C9 O2 . . . . -144.64(15) no
S1 C8 C9 N1 . . . . 35.38(19) no
C7 C8 C9 O2 . . . . 91.3(2) no
C7 C8 C9 N1 . . . . -88.65(19) no
N1 C10 C11 S1 . . . . -5.5(2) no
N1 C10 C11 C12 . . . . 179.22(19) no
C15 C10 C11 S1 . . . . 172.94(14) no
C15 C10 C11 C12 . . . . -2.3(3) no
N1 C10 C15 C14 . . . . 179.28(19) no
C11 C10 C15 C14 . . . . 0.8(3) no
S1 C11 C12 C13 . . . . -173.2(2) no
C10 C11 C12 C13 . . . . 2.1(3) no
C11 C12 C13 C14 . . . . -0.4(4) no
C12 C13 C14 C15 . . . . -1.2(4) no
C13 C14 C15 C10 . . . . 1.0(4) no
